data_9009357
loop_
_publ_author_name
'Hughes, J. M.'
'Brown, M. A.'

_publ_section_title
;
 The crystal structure of ziesite, beta-Cu2V2O7, a thortveitite-type
 structure with a non-linear X-O-X inter-tetrahedral bond
;
_journal_name_full 'Neues Jahrbuch fur Mineralogie, Monatshefte'
_journal_page_first 41
_journal_page_last 47
_journal_volume 1989
_journal_year 1989
_chemical_compound_source Synthetic
_chemical_formula_sum 'Cu2 O7 V2'
_chemical_name_mineral Ziesite
_space_group_IT_number 15
_symmetry_space_group_name_Hall '-C 2yc'
_symmetry_space_group_name_H-M 'C 1 2/c 1'
_cell_angle_alpha 90
_cell_angle_beta 110.252
_cell_angle_gamma 90
_cell_length_a 7.6890
_cell_length_b 8.0289
_cell_length_c 10.1065
_cell_formula_units_Z 4
_cell_volume 585.346
_database_code_amcsd 0014835
_exptl_crystal_density_diffrn 3.869
_cod_original_formula_sum 'Cu2 V2 O7'
_cod_database_code 9009357

loop_
_space_group_symop_operation_xyz
x,y,z
1/2+x,1/2+y,z
x,-y,1/2+z
1/2+x,1/2-y,1/2+z
-x,y,1/2-z
1/2-x,1/2+y,1/2-z
-x,-y,-z
1/2-x,1/2-y,-z

loop_
_atom_site_aniso_label
_atom_site_aniso_U_11
_atom_site_aniso_U_22
_atom_site_aniso_U_33
_atom_site_aniso_U_12
_atom_site_aniso_U_13
_atom_site_aniso_U_23
Cu 0.01872 0.00751 0.00820 0.00381 0.01362 0.00096
V 0.01265 0.00852 0.00656 -0.00293 0.00832 -0.00116
O1 0.01239 0.02809 0.02733 0.00000 0.01317 0.00000
O2 0.04113 0.01306 0.01594 -0.00557 0.03119 0.00309
O3 0.01371 0.01241 0.01048 0.00117 0.00728 -0.00656
O4 0.02452 0.01078 0.00911 -0.00792 0.01663 -0.00540

loop_
_atom_site_label
_atom_site_fract_x
_atom_site_fract_y
_atom_site_fract_z
_atom_site_U_iso_or_equiv
Cu 0.30976 0.07364 0.51407 0.01092
V 0.22457 -0.22252 0.28724 0.00899
O1 0.00000 0.13670 0.75000 0.02267
O2 0.26470 -0.09700 0.63300 0.02191
O3 0.37680 -0.08880 0.39650 0.01241
O4 0.23520 0.75170 0.87080 0.01406

loop_
_cod_related_entry_id
_cod_related_entry_database
_cod_related_entry_code
1 AMCSD 0014835
